data_4034470
loop_
_publ_author_name
'Chen, Changwei'
'Cui, Sunliang'

_publ_section_title
;
 Iterative Assembly of Nitrile Oxides and Ynamides: Synthesis of
 Isoxazoles and Pyrroles.
;
_journal_issue 18
_journal_name_full 'The Journal of organic chemistry'
_journal_page_first 12157
_journal_page_last 12164
_journal_paper_doi 10.1021/acs.joc.9b01430
_journal_volume 84
_journal_year 2019
_chemical_formula_moiety 'C H Cl3, C33 H30 F N3 O5 S2'
_chemical_formula_sum 'C34 H31 Cl3 F N3 O5 S2'
_chemical_formula_weight 751.09
_space_group_crystal_system triclinic
_space_group_IT_number 2
_space_group_name_Hall '-P 1'
_space_group_name_H-M_alt 'P -1'
_atom_sites_solution_hydrogens geom
_atom_sites_solution_primary dual
_audit_creation_date 2019-03-12
_audit_creation_method
;
Olex2 1.2
(compiled 2018.05.29 svn.r3508 for OlexSys, GUI svn.r5506)
;
_cell_angle_alpha 106.863(2)
_cell_angle_beta 98.061(2)
_cell_angle_gamma 93.610(2)
_cell_formula_units_Z 2
_cell_length_a 9.6255(4)
_cell_length_b 11.1263(5)
_cell_length_c 17.2047(8)
_cell_measurement_reflns_used 9161
_cell_measurement_temperature 170(2)
_cell_measurement_theta_max 29.54
_cell_measurement_theta_min 2.51
_cell_volume 1735.43(14)
_computing_cell_refinement 'SAINT V8.38A (?, 2016)'
_computing_data_reduction 'SAINT V8.38A (?, 2016)'
_computing_molecular_graphics 'Olex2 (Dolomanov et al., 2009)'
_computing_publication_material 'Olex2 (Dolomanov et al., 2009)'
_computing_structure_refinement 'ShelXL (Sheldrick, 2015)'
_computing_structure_solution 'ShelXT (Sheldrick, 2015)'
_diffrn_ambient_temperature 170.01
_diffrn_measured_fraction_theta_full 0.997
_diffrn_measured_fraction_theta_max 0.991
_diffrn_measurement_device_type 'Bruker APEX-II CCD'
_diffrn_measurement_method '\f and \w scans'
_diffrn_radiation_type MoK\a
_diffrn_radiation_wavelength 0.71073
_diffrn_reflns_av_R_equivalents 0.0305
_diffrn_reflns_av_unetI/netI 0.0331
_diffrn_reflns_Laue_measured_fraction_full 0.997
_diffrn_reflns_Laue_measured_fraction_max 0.991
_diffrn_reflns_limit_h_max 13
_diffrn_reflns_limit_h_min -12
_diffrn_reflns_limit_k_max 15
_diffrn_reflns_limit_k_min -15
_diffrn_reflns_limit_l_max 23
_diffrn_reflns_limit_l_min -23
_diffrn_reflns_number 30531
_diffrn_reflns_point_group_measured_fraction_full 0.997
_diffrn_reflns_point_group_measured_fraction_max 0.991
_diffrn_reflns_theta_full 25.242
_diffrn_reflns_theta_max 29.573
_diffrn_reflns_theta_min 2.302
_diffrn_standards_number 0
_exptl_absorpt_coefficient_mu 0.436
_exptl_absorpt_correction_T_max 0.7459
_exptl_absorpt_correction_T_min 0.6662
_exptl_absorpt_correction_type multi-scan
_exptl_absorpt_process_details
;
SADABS-2016/2 (Bruker,2016/2) was used for absorption correction.
wR2(int) was 0.1062 before and 0.0485 after correction.
The Ratio of minimum to maximum transmission is 0.8931.
The \l/2 correction factor is Not present.
;
_exptl_crystal_colour colourless
_exptl_crystal_colour_primary colourless
_exptl_crystal_density_diffrn 1.437
_exptl_crystal_description block
_exptl_crystal_F_000 776
_exptl_crystal_size_max 0.5
_exptl_crystal_size_mid 0.407
_exptl_crystal_size_min 0.214
_refine_diff_density_max 0.980
_refine_diff_density_min -0.823
_refine_diff_density_rms 0.062
_refine_ls_extinction_method none
_refine_ls_goodness_of_fit_ref 1.045
_refine_ls_hydrogen_treatment constr
_refine_ls_matrix_type full
_refine_ls_number_parameters 437
_refine_ls_number_reflns 9649
_refine_ls_number_restraints 0
_refine_ls_restrained_S_all 1.045
_refine_ls_R_factor_all 0.0587
_refine_ls_R_factor_gt 0.0493
_refine_ls_shift/su_max 0.001
_refine_ls_shift/su_mean 0.000
_refine_ls_structure_factor_coef Fsqd
_refine_ls_weighting_details 'w=1/[\s^2^(Fo^2^)+(0.0661P)^2^+1.1424P] where P=(Fo^2^+2Fc^2^)/3'
_refine_ls_weighting_scheme calc
_refine_ls_wR_factor_gt 0.1327
_refine_ls_wR_factor_ref 0.1402
_reflns_Friedel_coverage 0.000
_reflns_number_gt 8218
_reflns_number_total 9649
_reflns_threshold_expression 'I > 2\s(I)'
_cod_data_source_file jo9b01430_si_003.cif
_cod_data_source_block 190312_ccw_9_5_3_0m
_cod_original_cell_volume 1735.43(13)
_cod_database_code 4034470
_shelx_shelxl_version_number 2016/6
_shelx_space_group_comment
;
The symmetry employed for this shelxl refinement is uniquely defined
by the following loop, which should always be used as a source of
symmetry information in preference to the above space-group names.
They are only intended as comments.
;
_shelx_estimated_absorpt_t_max 0.913
_shelx_estimated_absorpt_t_min 0.812
_olex2_refinement_description
;
1. Fixed Uiso
 At 1.2 times of:
  All C(H) groups, All N(H) groups
 At 1.5 times of:
  All C(H,H,H) groups
2.a Ternary CH refined with riding coordinates:
 C34(H34)
2.b Aromatic/amide H refined with riding coordinates:
 N1(H1), C7(H7), C8(H8), C10(H10), C11(H11), C14(H14), C15(H15), C17(H17),
 C18(H18), C22(H22), C23(H23), C25(H25), C26(H26), C29(H29), C30(H30), C31(H31),
  C32(H32), C33(H33)
2.c Idealised Me refined as rotating group:
 C5(H5A,H5B,H5C), C12(H12A,H12B,H12C), C20(H20A,H20B,H20C), C27(H27A,H27B,H27C)
;
_olex2_submission_special_instructions 'No special instructions were received'

loop_
_space_group_symop_operation_xyz
'x, y, z'
'-x, -y, -z'

loop_
_atom_site_label
_atom_site_type_symbol
_atom_site_fract_x
_atom_site_fract_y
_atom_site_fract_z
_atom_site_U_iso_or_equiv
_atom_site_adp_type
_atom_site_occupancy
_atom_site_site_symmetry_order
_atom_site_calc_flag
_atom_site_refinement_flags_posn
Cl1 Cl 0.62707(8) 0.22074(8) 0.48307(5) 0.06481(19) Uani 1 1 d .
Cl2 Cl 0.92902(7) 0.24987(8) 0.53027(4) 0.06179(19) Uani 1 1 d .
Cl3 Cl 0.76283(10) 0.05338(7) 0.56346(4) 0.0674(2) Uani 1 1 d .
C34 C 0.7663(3) 0.2073(2) 0.55659(14) 0.0433(5) Uani 1 1 d .
H34 H 0.757467 0.266254 0.611506 0.052 Uiso 1 1 calc R
S1 S 0.21364(7) 0.80210(5) 0.79765(3) 0.04210(14) Uani 1 1 d .
S2 S 0.93259(4) 0.42345(4) 0.81387(2) 0.02218(9) Uani 1 1 d .
F1 F 0.80739(19) 0.7538(2) 0.55104(12) 0.0795(6) Uani 1 1 d .
O1 O 0.3139(3) 0.82903(17) 0.87142(10) 0.0663(6) Uani 1 1 d .
O2 O 0.0661(2) 0.7887(2) 0.80156(15) 0.0723(7) Uani 1 1 d .
O3 O 0.65799(13) 0.31288(12) 0.73948(8) 0.0306(3) Uani 1 1 d .
O4 O 0.95161(14) 0.37933(12) 0.72979(8) 0.0301(3) Uani 1 1 d .
O5 O 1.03951(12) 0.51502(11) 0.87144(8) 0.0273(2) Uani 1 1 d .
N1 N 0.31378(15) 0.52749(14) 0.81352(9) 0.0259(3) Uani 1 1 d .
H1 H 0.233519 0.526593 0.832442 0.031 Uiso 1 1 calc R
N2 N 0.25339(17) 0.67104(15) 0.73469(10) 0.0319(3) Uani 1 1 d .
N3 N 0.78441(14) 0.49451(13) 0.82153(9) 0.0239(3) Uani 1 1 d .
C1 C 0.34935(18) 0.59882(16) 0.76457(11) 0.0266(3) Uani 1 1 d .
C2 C 0.48208(17) 0.57430(16) 0.74672(11) 0.0256(3) Uani 1 1 d .
C3 C 0.52664(17) 0.48565(15) 0.78746(10) 0.0241(3) Uani 1 1 d .
C4 C 0.42094(16) 0.45825(15) 0.82854(10) 0.0232(3) Uani 1 1 d .
C5 C 0.1515(2) 0.6078(2) 0.65969(15) 0.0457(5) Uani 1 1 d .
H5A H 0.074510 0.559884 0.673343 0.069 Uiso 1 1 calc GR
H5B H 0.198789 0.550158 0.619738 0.069 Uiso 1 1 calc GR
H5C H 0.113058 0.671268 0.635893 0.069 Uiso 1 1 calc GR
C6 C 0.2422(2) 0.91834(17) 0.74935(12) 0.0320(4) Uani 1 1 d .
C7 C 0.1340(2) 0.93930(19) 0.69411(14) 0.0368(4) Uani 1 1 d .
H7 H 0.044286 0.891128 0.682083 0.044 Uiso 1 1 calc R
C8 C 0.1588(2) 1.0318(2) 0.65669(13) 0.0385(4) Uani 1 1 d .
H8 H 0.084913 1.046804 0.619008 0.046 Uiso 1 1 calc R
C9 C 0.2892(2) 1.10294(18) 0.67309(12) 0.0358(4) Uani 1 1 d .
C10 C 0.3965(2) 1.0794(2) 0.72817(14) 0.0399(4) Uani 1 1 d .
H10 H 0.486847 1.126185 0.739291 0.048 Uiso 1 1 calc R
C11 C 0.3732(2) 0.98901(19) 0.76689(13) 0.0389(4) Uani 1 1 d .
H11 H 0.446577 0.975203 0.805389 0.047 Uiso 1 1 calc R
C12 C 0.3128(3) 1.2045(2) 0.63312(16) 0.0542(6) Uani 1 1 d .
H12A H 0.237845 1.192336 0.585840 0.081 Uiso 1 1 calc GR
H12B H 0.404524 1.199802 0.614433 0.081 Uiso 1 1 calc GR
H12C H 0.311592 1.287475 0.673055 0.081 Uiso 1 1 calc GR
C13 C 0.56206(18) 0.62216(17) 0.69250(11) 0.0279(3) Uani 1 1 d .
C14 C 0.5897(2) 0.7505(2) 0.70447(14) 0.0416(5) Uani 1 1 d .
H14 H 0.552993 0.809160 0.746591 0.050 Uiso 1 1 calc R
C15 C 0.6712(3) 0.7946(2) 0.65520(16) 0.0502(6) Uani 1 1 d .
H15 H 0.688601 0.882534 0.662618 0.060 Uiso 1 1 calc R
C16 C 0.7242(2) 0.7100(3) 0.59718(16) 0.0513(6) Uani 1 1 d .
C17 C 0.6996(4) 0.5831(3) 0.58280(19) 0.0684(9) Uani 1 1 d .
H17 H 0.738023 0.525807 0.540813 0.082 Uiso 1 1 calc R
C18 C 0.6169(3) 0.5392(2) 0.63095(16) 0.0536(6) Uani 1 1 d .
H18 H 0.597890 0.450870 0.621369 0.064 Uiso 1 1 calc R
C19 C 0.65756(16) 0.42225(15) 0.77994(10) 0.0236(3) Uani 1 1 d .
C20 C 0.7963(2) 0.62782(17) 0.87157(14) 0.0386(5) Uani 1 1 d .
H20A H 0.839303 0.636423 0.928289 0.058 Uiso 1 1 calc GR
H20B H 0.702133 0.656625 0.871173 0.058 Uiso 1 1 calc GR
H20C H 0.855374 0.679220 0.848567 0.058 Uiso 1 1 calc GR
C21 C 0.90652(17) 0.29457(15) 0.85141(10) 0.0238(3) Uani 1 1 d .
C22 C 0.8949(2) 0.17282(17) 0.79857(12) 0.0338(4) Uani 1 1 d .
H22 H 0.900800 0.158058 0.741967 0.041 Uiso 1 1 calc R
C23 C 0.8743(3) 0.07283(18) 0.82997(14) 0.0415(5) Uani 1 1 d .
H23 H 0.868684 -0.011150 0.794446 0.050 Uiso 1 1 calc R
C24 C 0.8618(2) 0.09210(18) 0.91179(13) 0.0357(4) Uani 1 1 d .
C25 C 0.8788(2) 0.21584(18) 0.96444(12) 0.0319(4) Uani 1 1 d .
H25 H 0.875220 0.230536 1.021311 0.038 Uiso 1 1 calc R
C26 C 0.90072(18) 0.31739(16) 0.93474(11) 0.0273(3) Uani 1 1 d .
H26 H 0.911649 0.401439 0.970744 0.033 Uiso 1 1 calc R
C27 C 0.8289(3) -0.0183(2) 0.94247(18) 0.0565(6) Uani 1 1 d .
H27A H 0.831576 0.011688 1.002195 0.085 Uiso 1 1 calc GR
H27B H 0.898966 -0.078188 0.929708 0.085 Uiso 1 1 calc GR
H27C H 0.734597 -0.060407 0.915489 0.085 Uiso 1 1 calc GR
C28 C 0.41389(18) 0.37372(16) 0.87949(11) 0.0258(3) Uani 1 1 d .
C29 C 0.5335(2) 0.36098(19) 0.93078(12) 0.0331(4) Uani 1 1 d .
H29 H 0.619888 0.410261 0.934629 0.040 Uiso 1 1 calc R
C30 C 0.5278(2) 0.2770(2) 0.97637(13) 0.0403(5) Uani 1 1 d .
H30 H 0.610508 0.267654 1.010420 0.048 Uiso 1 1 calc R
C31 C 0.4011(2) 0.2063(2) 0.97225(14) 0.0426(5) Uani 1 1 d .
H31 H 0.397027 0.149000 1.003635 0.051 Uiso 1 1 calc R
C32 C 0.2819(2) 0.2196(2) 0.92278(15) 0.0410(5) Uani 1 1 d .
H32 H 0.195208 0.171769 0.920438 0.049 Uiso 1 1 calc R
C33 C 0.28698(19) 0.30240(18) 0.87602(13) 0.0319(4) Uani 1 1 d .
H33 H 0.204070 0.310547 0.841662 0.038 Uiso 1 1 calc R

loop_
_atom_site_aniso_label
_atom_site_aniso_U_11
_atom_site_aniso_U_22
_atom_site_aniso_U_33
_atom_site_aniso_U_23
_atom_site_aniso_U_13
_atom_site_aniso_U_12
Cl1 0.0562(4) 0.0708(4) 0.0579(4) 0.0101(3) -0.0060(3) 0.0159(3)
Cl2 0.0532(4) 0.0829(5) 0.0438(3) 0.0117(3) 0.0114(3) -0.0047(3)
Cl3 0.0971(6) 0.0524(4) 0.0507(4) 0.0171(3) 0.0065(3) -0.0006(4)
C34 0.0484(12) 0.0448(11) 0.0333(10) 0.0060(8) 0.0075(9) 0.0051(9)
S1 0.0627(3) 0.0398(3) 0.0397(3) 0.0229(2) 0.0279(2) 0.0279(2)
S2 0.01867(17) 0.02403(18) 0.02482(19) 0.00720(14) 0.00709(13) 0.00283(13)
F1 0.0669(10) 0.1208(16) 0.0862(13) 0.0734(12) 0.0402(10) 0.0094(10)
O1 0.1302(19) 0.0460(9) 0.0282(8) 0.0145(7) 0.0123(9) 0.0373(11)
O2 0.0797(13) 0.0677(12) 0.1145(17) 0.0615(12) 0.0748(13) 0.0466(11)
O3 0.0242(6) 0.0252(6) 0.0389(7) 0.0044(5) 0.0049(5) 0.0024(4)
O4 0.0317(6) 0.0349(6) 0.0264(6) 0.0094(5) 0.0130(5) 0.0057(5)
O5 0.0196(5) 0.0280(6) 0.0327(6) 0.0068(5) 0.0052(5) -0.0001(4)
N1 0.0212(6) 0.0290(7) 0.0323(7) 0.0140(6) 0.0091(5) 0.0055(5)
N2 0.0335(8) 0.0332(8) 0.0325(8) 0.0127(6) 0.0060(6) 0.0139(6)
N3 0.0200(6) 0.0219(6) 0.0292(7) 0.0056(5) 0.0061(5) 0.0031(5)
C1 0.0252(8) 0.0267(8) 0.0317(8) 0.0131(6) 0.0068(6) 0.0061(6)
C2 0.0243(7) 0.0265(7) 0.0290(8) 0.0113(6) 0.0079(6) 0.0036(6)
C3 0.0202(7) 0.0261(7) 0.0284(8) 0.0106(6) 0.0064(6) 0.0029(6)
C4 0.0199(7) 0.0242(7) 0.0279(8) 0.0103(6) 0.0061(6) 0.0031(5)
C5 0.0423(11) 0.0460(12) 0.0489(13) 0.0205(10) -0.0062(9) 0.0062(9)
C6 0.0409(10) 0.0311(8) 0.0304(9) 0.0135(7) 0.0129(7) 0.0154(7)
C7 0.0317(9) 0.0374(10) 0.0473(11) 0.0202(8) 0.0087(8) 0.0076(7)
C8 0.0397(10) 0.0376(10) 0.0388(10) 0.0166(8) -0.0023(8) 0.0048(8)
C9 0.0481(11) 0.0296(9) 0.0283(9) 0.0088(7) 0.0031(8) 0.0000(8)
C10 0.0379(10) 0.0339(10) 0.0424(11) 0.0063(8) 0.0013(8) 0.0002(8)
C11 0.0429(11) 0.0355(10) 0.0348(10) 0.0079(8) -0.0025(8) 0.0119(8)
C12 0.0750(17) 0.0409(12) 0.0443(13) 0.0190(10) -0.0021(11) -0.0136(11)
C13 0.0256(8) 0.0334(8) 0.0308(8) 0.0168(7) 0.0090(6) 0.0052(6)
C14 0.0494(12) 0.0347(10) 0.0458(12) 0.0167(9) 0.0178(9) -0.0009(8)
C15 0.0520(13) 0.0528(13) 0.0527(13) 0.0308(11) 0.0082(10) -0.0131(10)
C16 0.0400(11) 0.0804(18) 0.0549(14) 0.0480(13) 0.0191(10) 0.0080(11)
C17 0.094(2) 0.0722(18) 0.0659(17) 0.0376(15) 0.0575(17) 0.0314(16)
C18 0.0804(18) 0.0427(12) 0.0539(14) 0.0232(10) 0.0411(13) 0.0178(12)
C19 0.0200(7) 0.0259(7) 0.0274(8) 0.0109(6) 0.0064(6) 0.0023(6)
C20 0.0293(9) 0.0258(8) 0.0501(12) -0.0040(8) 0.0034(8) 0.0055(7)
C21 0.0210(7) 0.0249(7) 0.0264(8) 0.0079(6) 0.0059(6) 0.0033(5)
C22 0.0453(10) 0.0272(8) 0.0283(9) 0.0056(7) 0.0087(8) 0.0072(7)
C23 0.0573(13) 0.0236(8) 0.0413(11) 0.0063(7) 0.0078(9) 0.0046(8)
C24 0.0360(9) 0.0298(9) 0.0442(11) 0.0158(8) 0.0069(8) 0.0013(7)
C25 0.0320(9) 0.0351(9) 0.0311(9) 0.0127(7) 0.0084(7) 0.0016(7)
C26 0.0289(8) 0.0262(8) 0.0260(8) 0.0063(6) 0.0065(6) 0.0007(6)
C27 0.0732(17) 0.0388(12) 0.0639(16) 0.0278(11) 0.0110(13) -0.0051(11)
C28 0.0251(7) 0.0269(8) 0.0298(8) 0.0117(6) 0.0106(6) 0.0062(6)
C29 0.0289(8) 0.0424(10) 0.0333(9) 0.0191(8) 0.0065(7) 0.0037(7)
C30 0.0388(10) 0.0548(12) 0.0392(10) 0.0282(9) 0.0115(8) 0.0158(9)
C31 0.0507(12) 0.0458(11) 0.0488(12) 0.0305(10) 0.0265(10) 0.0161(9)
C32 0.0378(10) 0.0383(10) 0.0606(13) 0.0262(9) 0.0274(10) 0.0076(8)
C33 0.0252(8) 0.0328(9) 0.0444(10) 0.0179(8) 0.0136(7) 0.0063(6)

loop_
_atom_type_symbol
_atom_type_description
_atom_type_scat_dispersion_real
_atom_type_scat_dispersion_imag
_atom_type_scat_source
C C 0.0033 0.0016 'International Tables Vol C Tables 4.2.6.8 and 6.1.1.4'
H H 0.0000 0.0000 'International Tables Vol C Tables 4.2.6.8 and 6.1.1.4'
Cl Cl 0.1484 0.1585 'International Tables Vol C Tables 4.2.6.8 and 6.1.1.4'
F F 0.0171 0.0103 'International Tables Vol C Tables 4.2.6.8 and 6.1.1.4'
N N 0.0061 0.0033 'International Tables Vol C Tables 4.2.6.8 and 6.1.1.4'
O O 0.0106 0.0060 'International Tables Vol C Tables 4.2.6.8 and 6.1.1.4'
S S 0.1246 0.1234 'International Tables Vol C Tables 4.2.6.8 and 6.1.1.4'

loop_
_geom_angle_atom_site_label_1
_geom_angle_atom_site_label_2
_geom_angle_atom_site_label_3
_geom_angle
Cl1 C34 Cl2 109.72(13)
Cl1 C34 H34 108.8
Cl2 C34 H34 108.8
Cl3 C34 Cl1 111.46(13)
Cl3 C34 Cl2 109.21(13)
Cl3 C34 H34 108.8
O1 S1 O2 119.40(14)
O1 S1 N2 106.10(9)
O1 S1 C6 109.27(12)
O2 S1 N2 108.88(12)
O2 S1 C6 107.37(10)
N2 S1 C6 104.92(9)
O4 S2 O5 118.20(8)
O4 S2 N3 110.41(8)
O4 S2 C21 109.71(8)
O5 S2 N3 103.86(7)
O5 S2 C21 108.65(8)
N3 S2 C21 105.11(7)
C1 N1 H1 124.9
C4 N1 H1 124.9
C4 N1 C1 110.23(14)
C1 N2 S1 119.88(13)
C1 N2 C5 118.18(16)
C5 N2 S1 117.80(14)
C19 N3 S2 117.34(11)
C19 N3 C20 124.44(14)
C20 N3 S2 118.22(11)
N1 C1 N2 121.73(15)
N1 C1 C2 108.15(14)
C2 C1 N2 129.82(16)
C1 C2 C3 106.26(14)
C1 C2 C13 128.45(16)
C3 C2 C13 125.19(15)
C2 C3 C19 125.76(14)
C4 C3 C2 108.58(14)
C4 C3 C19 125.35(15)
N1 C4 C3 106.78(14)
N1 C4 C28 122.72(14)
C3 C4 C28 130.49(15)
N2 C5 H5A 109.5
N2 C5 H5B 109.5
N2 C5 H5C 109.5
H5A C5 H5B 109.5
H5A C5 H5C 109.5
H5B C5 H5C 109.5
C7 C6 S1 119.88(16)
C7 C6 C11 120.42(18)
C11 C6 S1 119.71(15)
C6 C7 H7 120.5
C6 C7 C8 118.92(19)
C8 C7 H7 120.5
C7 C8 H8 119.2
C9 C8 C7 121.51(19)
C9 C8 H8 119.2
C8 C9 C10 118.51(19)
C8 C9 C12 120.6(2)
C10 C9 C12 120.9(2)
C9 C10 H10 119.6
C11 C10 C9 120.8(2)
C11 C10 H10 119.6
C6 C11 H11 120.1
C10 C11 C6 119.79(19)
C10 C11 H11 120.1
C9 C12 H12A 109.5
C9 C12 H12B 109.5
C9 C12 H12C 109.5
H12A C12 H12B 109.5
H12A C12 H12C 109.5
H12B C12 H12C 109.5
C14 C13 C2 121.26(17)
C18 C13 C2 120.27(17)
C18 C13 C14 118.39(18)
C13 C14 H14 119.7
C13 C14 C15 120.7(2)
C15 C14 H14 119.7
C14 C15 H15 120.7
C16 C15 C14 118.5(2)
C16 C15 H15 120.7
C15 C16 F1 118.3(2)
C15 C16 C17 123.0(2)
C17 C16 F1 118.7(3)
C16 C17 H17 120.8
C16 C17 C18 118.4(2)
C18 C17 H17 120.8
C13 C18 C17 121.0(2)
C13 C18 H18 119.5
C17 C18 H18 119.5
O3 C19 N3 119.88(14)
O3 C19 C3 123.10(15)
N3 C19 C3 117.02(14)
N3 C20 H20A 109.5
N3 C20 H20B 109.5
N3 C20 H20C 109.5
H20A C20 H20B 109.5
H20A C20 H20C 109.5
H20B C20 H20C 109.5
C22 C21 S2 119.83(14)
C22 C21 C26 121.26(16)
C26 C21 S2 118.90(13)
C21 C22 H22 120.7
C21 C22 C23 118.55(18)
C23 C22 H22 120.7
C22 C23 H23 119.1
C24 C23 C22 121.72(18)
C24 C23 H23 119.1
C23 C24 C25 118.53(18)
C23 C24 C27 120.4(2)
C25 C24 C27 121.1(2)
C24 C25 H25 119.6
C26 C25 C24 120.78(17)
C26 C25 H25 119.6
C21 C26 H26 120.5
C25 C26 C21 119.05(16)
C25 C26 H26 120.5
C24 C27 H27A 109.5
C24 C27 H27B 109.5
C24 C27 H27C 109.5
H27A C27 H27B 109.5
H27A C27 H27C 109.5
H27B C27 H27C 109.5
C29 C28 C4 120.72(15)
C29 C28 C33 118.87(16)
C33 C28 C4 120.40(16)
C28 C29 H29 119.7
C30 C29 C28 120.57(18)
C30 C29 H29 119.7
C29 C30 H30 120.0
C29 C30 C31 120.02(19)
C31 C30 H30 120.0
C30 C31 H31 120.1
C32 C31 C30 119.89(18)
C32 C31 H31 120.1
C31 C32 H32 119.8
C31 C32 C33 120.50(19)
C33 C32 H32 119.8
C28 C33 H33 119.9
C32 C33 C28 120.14(18)
C32 C33 H33 119.9

loop_
_geom_bond_atom_site_label_1
_geom_bond_atom_site_label_2
_geom_bond_distance
Cl1 C34 1.754(2)
Cl2 C34 1.764(2)
Cl3 C34 1.749(3)
C34 H34 1.0000
S1 O1 1.425(2)
S1 O2 1.432(2)
S1 N2 1.6481(16)
S1 C6 1.7556(19)
S2 O4 1.4284(13)
S2 O5 1.4404(12)
S2 N3 1.6766(14)
S2 C21 1.7533(17)
F1 C16 1.365(2)
O3 C19 1.215(2)
N1 H1 0.8800
N1 C1 1.375(2)
N1 C4 1.366(2)
N2 C1 1.401(2)
N2 C5 1.468(3)
N3 C19 1.395(2)
N3 C20 1.471(2)
C1 C2 1.381(2)
C2 C3 1.421(2)
C2 C13 1.478(2)
C3 C4 1.384(2)
C3 C19 1.486(2)
C4 C28 1.464(2)
C5 H5A 0.9800
C5 H5B 0.9800
C5 H5C 0.9800
C6 C7 1.387(3)
C6 C11 1.389(3)
C7 H7 0.9500
C7 C8 1.389(3)
C8 H8 0.9500
C8 C9 1.388(3)
C9 C10 1.391(3)
C9 C12 1.505(3)
C10 H10 0.9500
C10 C11 1.382(3)
C11 H11 0.9500
C12 H12A 0.9800
C12 H12B 0.9800
C12 H12C 0.9800
C13 C14 1.385(3)
C13 C18 1.379(3)
C14 H14 0.9500
C14 C15 1.397(3)
C15 H15 0.9500
C15 C16 1.342(4)
C16 C17 1.360(4)
C17 H17 0.9500
C17 C18 1.388(3)
C18 H18 0.9500
C20 H20A 0.9800
C20 H20B 0.9800
C20 H20C 0.9800
C21 C22 1.383(2)
C21 C26 1.391(2)
C22 H22 0.9500
C22 C23 1.386(3)
C23 H23 0.9500
C23 C24 1.385(3)
C24 C25 1.396(3)
C24 C27 1.504(3)
C25 H25 0.9500
C25 C26 1.385(3)
C26 H26 0.9500
C27 H27A 0.9800
C27 H27B 0.9800
C27 H27C 0.9800
C28 C29 1.390(3)
C28 C33 1.398(2)
C29 H29 0.9500
C29 C30 1.387(3)
C30 H30 0.9500
C30 C31 1.390(3)
C31 H31 0.9500
C31 C32 1.372(3)
C32 H32 0.9500
C32 C33 1.391(3)
C33 H33 0.9500
